data_8105260
loop_
_publ_author_name
'Lo, Kong Mun'
'Lee, See Mun'
'Tiekink, Edward R.T.'

_publ_section_title
;
 Crystal structure of dichloridobis(4-chlorophenyl-\kC
 1)(1,10-phenanthroline-\k2 N,N&#x2032;)tin(IV), C24H16Cl4N2Sn
;
_journal_issue 3
_journal_name_full 'Zeitschrift f\"ur Kristallographie - New Crystal Structures'
_journal_page_first 695
_journal_page_last 697
_journal_paper_doi 10.1515/ncrs-2019-0903
_journal_volume 235
_journal_year 2020
_chemical_formula_moiety 'C24 H16 Cl4 N2 Sn'
_chemical_formula_sum 'C24 H16 Cl4 N2 Sn'
_chemical_formula_weight 592.88
_space_group_crystal_system orthorhombic
_space_group_IT_number 56
_space_group_name_Hall '-P 2ab 2ac'
_space_group_name_H-M_alt 'P c c n'
_atom_sites_solution_hydrogens geom
_atom_sites_solution_primary direct
_atom_sites_solution_secondary difmap
_audit_creation_method SHELXL-2017/1
_cell_angle_alpha 90
_cell_angle_beta 90
_cell_angle_gamma 90
_cell_formula_units_Z 8
_cell_length_a 19.08967(6)
_cell_length_b 15.87805(5)
_cell_length_c 15.13748(5)
_cell_measurement_reflns_used 70490
_cell_measurement_temperature 100(2)
_cell_measurement_theta_max 76.3340
_cell_measurement_theta_min 3.6090
_cell_volume 4588.27(3)
_computing_cell_refinement 'CrysAlisPro [1]'
_computing_data_collection 'CrysAlisPro [1]'
_computing_data_reduction 'CrysAlisPro [1]'
_computing_molecular_graphics 'ORTEP-3 for Windows [4]'
_computing_publication_material 'SHELXL-2018/3 [3]'
_computing_structure_refinement 'SHELXL-2017/1 [3]'
_computing_structure_solution 'SHELXT 2014/5 [2]'
_diffrn_ambient_temperature 100(2)
_diffrn_detector_area_resol_mean 5.2558
_diffrn_measured_fraction_theta_full 1.000
_diffrn_measured_fraction_theta_max 1.000
_diffrn_measurement_device_type 'XtaLAB Synergy, Dualflex, AtlasS2'
_diffrn_measurement_method '\w scans'
_diffrn_radiation_type CuK\a
_diffrn_radiation_wavelength 1.54184
_diffrn_reflns_av_R_equivalents 0.0288
_diffrn_reflns_av_unetI/netI 0.0085
_diffrn_reflns_Laue_measured_fraction_full 1.000
_diffrn_reflns_Laue_measured_fraction_max 1.000
_diffrn_reflns_limit_h_max 22
_diffrn_reflns_limit_h_min -20
_diffrn_reflns_limit_k_max 18
_diffrn_reflns_limit_k_min -18
_diffrn_reflns_limit_l_max 18
_diffrn_reflns_limit_l_min -18
_diffrn_reflns_number 102912
_diffrn_reflns_point_group_measured_fraction_full 1.000
_diffrn_reflns_point_group_measured_fraction_max 1.000
_diffrn_reflns_theta_full 67.076
_diffrn_reflns_theta_max 67.076
_diffrn_reflns_theta_min 3.621
_diffrn_source 'micro-focus sealed X-ray tube'
_exptl_absorpt_coefficient_mu 13.264
_exptl_absorpt_correction_T_max 1.000
_exptl_absorpt_correction_T_min 0.920
_exptl_absorpt_correction_type gaussian
_exptl_absorpt_process_details 'CrysAlisPro [1]'
_exptl_crystal_colour colourless
_exptl_crystal_density_diffrn 1.717
_exptl_crystal_description prism
_exptl_crystal_F_000 2336
_exptl_crystal_size_max 0.136
_exptl_crystal_size_mid 0.069
_exptl_crystal_size_min 0.067
_refine_diff_density_max 0.650
_refine_diff_density_min -0.475
_refine_diff_density_rms 0.057
_refine_ls_extinction_coef .
_refine_ls_extinction_method none
_refine_ls_goodness_of_fit_ref 0.971
_refine_ls_hydrogen_treatment constr
_refine_ls_matrix_type full
_refine_ls_number_parameters 280
_refine_ls_number_reflns 4091
_refine_ls_number_restraints 0
_refine_ls_restrained_S_all 0.971
_refine_ls_R_factor_all 0.0174
_refine_ls_R_factor_gt 0.0173
_refine_ls_shift/su_max 0.002
_refine_ls_shift/su_mean 0.000
_refine_ls_structure_factor_coef Fsqd
_refine_ls_weighting_details 'w=1/[\s^2^(Fo^2^)+(0.0291P)^2^+4.7285P] where P=(Fo^2^+2Fc^2^)/3'
_refine_ls_weighting_scheme calc
_refine_ls_wR_factor_gt 0.0473
_refine_ls_wR_factor_ref 0.0474
_reflns_Friedel_coverage 0.000
_reflns_Friedel_fraction_full .
_reflns_Friedel_fraction_max .
_reflns_number_gt 4073
_reflns_number_total 4091
_reflns_threshold_expression 'I > 2\s(I)'
_cod_data_source_file suppl_ncrs-2019-0903_suppl.cif
_cod_data_source_block shelx
_cod_database_code 8105260
_shelx_shelxl_version_number 2017/1
_shelx_space_group_comment
;
The symmetry employed for this shelxl refinement is uniquely defined
by the following loop, which should always be used as a source of
symmetry information in preference to the above space-group names.
They are only intended as comments.
;
_shelx_estimated_absorpt_t_min 0.266
_shelx_estimated_absorpt_t_max 0.470

loop_
_space_group_symop_operation_xyz
'x, y, z'
'-x+1/2, -y+1/2, z'
'-x, y+1/2, -z+1/2'
'x+1/2, -y, -z+1/2'
'-x, -y, -z'
'x-1/2, y-1/2, -z'
'x, -y-1/2, z-1/2'
'-x-1/2, y, z-1/2'

loop_
_atom_site_label
_atom_site_type_symbol
_atom_site_fract_x
_atom_site_fract_y
_atom_site_fract_z
_atom_site_U_iso_or_equiv
_atom_site_adp_type
_atom_site_occupancy
_atom_site_site_symmetry_order
_atom_site_calc_flag
_atom_site_refinement_flags_posn
_atom_site_refinement_flags_adp
_atom_site_refinement_flags_occupancy
_atom_site_disorder_assembly
_atom_site_disorder_group
Sn Sn 0.22706(2) 0.51890(2) 0.58640(2) 0.01431(5) Uani 1 1 d . . . . .
Cl1 Cl 0.14557(2) 0.39622(3) 0.58969(3) 0.02163(10) Uani 1 1 d . . . . .
Cl2 Cl 0.18798(2) 0.61222(3) 0.70960(3) 0.02360(10) Uani 1 1 d . . . . .
Cl3 Cl 0.43873(2) 0.31486(3) 0.86180(3) 0.02702(11) Uani 1 1 d . . . . .
Cl4 Cl 0.02419(2) 0.72135(3) 0.29899(3) 0.02537(10) Uani 1 1 d . . . . .
N1 N 0.28770(8) 0.46193(9) 0.46429(10) 0.0164(3) Uani 1 1 d . . . . .
N2 N 0.32458(8) 0.60500(9) 0.55256(10) 0.0161(3) Uani 1 1 d . . . . .
C1 C 0.26627(10) 0.39624(13) 0.41674(12) 0.0205(4) Uani 1 1 d . . . . .
H1 H 0.222169 0.371488 0.429862 0.025 Uiso 1 1 calc R U . . .
C2 C 0.30657(10) 0.36239(12) 0.34800(13) 0.0262(4) Uani 1 1 d . . . . .
H2 H 0.289743 0.315691 0.315006 0.031 Uiso 1 1 calc R U . . .
C3 C 0.37048(11) 0.39722(12) 0.32876(13) 0.0259(4) Uani 1 1 d . . . . .
H3 H 0.398375 0.374443 0.282600 0.031 Uiso 1 1 calc R U . . .
C4 C 0.39462(10) 0.46672(12) 0.37750(12) 0.0204(4) Uani 1 1 d . . . . .
C5 C 0.46074(11) 0.50664(13) 0.36169(13) 0.0246(4) Uani 1 1 d . . . . .
H5 H 0.491023 0.484723 0.317506 0.029 Uiso 1 1 calc R U . . .
C6 C 0.48077(10) 0.57497(13) 0.40858(13) 0.0244(4) Uani 1 1 d . . . . .
H6 H 0.525277 0.599672 0.397746 0.029 Uiso 1 1 calc R U . . .
C7 C 0.43557(9) 0.61074(11) 0.47462(12) 0.0194(4) Uani 1 1 d . . . . .
C8 C 0.45241(10) 0.68379(12) 0.52239(12) 0.0221(4) Uani 1 1 d . . . . .
H8 H 0.496289 0.710673 0.513349 0.027 Uiso 1 1 calc R U . . .
C9 C 0.40553(10) 0.71653(12) 0.58223(11) 0.0206(4) Uani 1 1 d . . . . .
H9 H 0.416255 0.766417 0.614121 0.025 Uiso 1 1 calc R U . . .
C10 C 0.34182(10) 0.67498(11) 0.59520(11) 0.0181(4) Uani 1 1 d . . . . .
H10 H 0.309440 0.697862 0.636370 0.022 Uiso 1 1 calc R U . . .
C11 C 0.37042(9) 0.57276(11) 0.49229(11) 0.0166(3) Uani 1 1 d . . . . .
C12 C 0.35021(9) 0.49849(11) 0.44423(12) 0.0170(3) Uani 1 1 d . . . . .
C13 C 0.29970(9) 0.45236(11) 0.66907(12) 0.0165(3) Uani 1 1 d . . . . .
C14 C 0.33268(10) 0.49479(12) 0.73795(13) 0.0211(4) Uani 1 1 d . . . . .
H14 H 0.324932 0.553490 0.745177 0.025 Uiso 1 1 calc R U . . .
C15 C 0.37653(10) 0.45307(12) 0.79607(12) 0.0219(4) Uani 1 1 d . . . . .
H15 H 0.398643 0.482448 0.843095 0.026 Uiso 1 1 calc R U . . .
C16 C 0.38750(9) 0.36773(12) 0.78430(12) 0.0184(4) Uani 1 1 d . . . . .
C17 C 0.35729(9) 0.32381(11) 0.71500(12) 0.0174(3) Uani 1 1 d . . . . .
H17 H 0.366598 0.265556 0.706848 0.021 Uiso 1 1 calc R U . . .
C18 C 0.31302(9) 0.36685(11) 0.65760(11) 0.0172(3) Uani 1 1 d . . . . .
H18 H 0.291633 0.337526 0.610009 0.021 Uiso 1 1 calc R U . . .
C19 C 0.16302(9) 0.58702(11) 0.49497(11) 0.0157(3) Uani 1 1 d . . . . .
C20 C 0.09003(9) 0.57909(11) 0.49983(12) 0.0168(3) Uani 1 1 d . . . . .
H20 H 0.069742 0.545249 0.544819 0.020 Uiso 1 1 calc R U . . .
C21 C 0.04694(9) 0.62010(11) 0.43966(12) 0.0178(3) Uani 1 1 d . . . . .
H21 H -0.002500 0.613891 0.442545 0.021 Uiso 1 1 calc R U . . .
C22 C 0.07743(9) 0.67024(11) 0.37536(11) 0.0175(3) Uani 1 1 d . . . . .
C23 C 0.14931(9) 0.68122(12) 0.36999(12) 0.0195(4) Uani 1 1 d . . . . .
H23 H 0.169231 0.716968 0.326380 0.023 Uiso 1 1 calc R U . . .
C24 C 0.19176(9) 0.63844(12) 0.43027(12) 0.0185(4) Uani 1 1 d . . . . .
H24 H 0.241187 0.644637 0.426937 0.022 Uiso 1 1 calc R U . . .

loop_
_atom_site_aniso_label
_atom_site_aniso_U_11
_atom_site_aniso_U_22
_atom_site_aniso_U_33
_atom_site_aniso_U_23
_atom_site_aniso_U_13
_atom_site_aniso_U_12
Sn 0.01324(7) 0.01463(8) 0.01505(8) 0.00055(4) -0.00277(4) 0.00078(4)
Cl1 0.0169(2) 0.0212(2) 0.0267(2) 0.00487(16) -0.00471(16) -0.00422(16)
Cl2 0.0267(2) 0.0260(2) 0.0182(2) -0.00215(16) 0.00034(17) 0.00764(17)
Cl3 0.0278(2) 0.0342(2) 0.0191(2) -0.00078(18) -0.00685(17) 0.01440(19)
Cl4 0.0226(2) 0.0320(2) 0.0214(2) 0.00629(17) -0.00674(17) 0.00588(17)
N1 0.0156(7) 0.0162(7) 0.0174(7) -0.0005(6) -0.0030(6) 0.0009(6)
N2 0.0160(7) 0.0167(7) 0.0156(7) 0.0011(6) -0.0043(6) 0.0007(6)
C1 0.0218(10) 0.0195(9) 0.0203(10) -0.0044(7) -0.0056(7) -0.0031(7)
C2 0.0289(10) 0.0238(10) 0.0259(10) -0.0090(8) -0.0031(8) 0.0002(8)
C3 0.0306(10) 0.0263(10) 0.0209(9) -0.0053(8) 0.0016(8) 0.0039(8)
C4 0.0213(9) 0.0212(8) 0.0186(9) 0.0009(7) 0.0011(7) 0.0034(7)
C5 0.0239(10) 0.0266(9) 0.0231(10) 0.0020(8) 0.0070(8) 0.0026(8)
C6 0.0179(9) 0.0269(10) 0.0283(10) 0.0046(8) 0.0035(7) -0.0013(8)
C7 0.0182(9) 0.0197(9) 0.0202(9) 0.0044(7) -0.0028(7) 0.0000(7)
C8 0.0192(9) 0.0221(9) 0.0251(9) 0.0053(7) -0.0046(7) -0.0047(7)
C9 0.0239(10) 0.0177(9) 0.0200(9) 0.0012(7) -0.0065(7) -0.0032(7)
C10 0.0204(9) 0.0162(8) 0.0179(8) -0.0002(7) -0.0042(7) 0.0023(7)
C11 0.0172(8) 0.0172(8) 0.0154(8) 0.0030(7) -0.0028(7) 0.0019(7)
C12 0.0168(9) 0.0172(8) 0.0168(9) 0.0022(7) -0.0016(7) 0.0022(7)
C13 0.0132(8) 0.0185(9) 0.0179(8) 0.0020(7) -0.0015(7) 0.0003(7)
C14 0.0236(10) 0.0182(8) 0.0216(10) -0.0020(7) -0.0047(8) 0.0014(7)
C15 0.0214(9) 0.0256(9) 0.0188(9) -0.0044(7) -0.0050(7) 0.0003(8)
C16 0.0140(8) 0.0257(9) 0.0156(8) 0.0023(7) -0.0011(7) 0.0050(7)
C17 0.0164(8) 0.0173(8) 0.0185(8) 0.0002(7) 0.0012(7) 0.0031(7)
C18 0.0158(8) 0.0194(9) 0.0164(8) -0.0013(7) -0.0013(7) -0.0014(7)
C19 0.0158(8) 0.0163(8) 0.0151(8) -0.0031(6) -0.0026(7) 0.0033(7)
C20 0.0168(8) 0.0159(8) 0.0176(8) -0.0019(7) -0.0005(7) 0.0000(7)
C21 0.0133(8) 0.0191(8) 0.0210(9) -0.0032(7) -0.0016(7) 0.0009(7)
C22 0.0194(8) 0.0189(8) 0.0143(8) -0.0019(7) -0.0037(7) 0.0052(7)
C23 0.0211(9) 0.0219(9) 0.0156(8) 0.0008(7) 0.0019(7) 0.0013(7)
C24 0.0151(8) 0.0219(9) 0.0185(8) -0.0005(7) -0.0009(7) 0.0007(7)

loop_
_atom_type_symbol
_atom_type_description
_atom_type_scat_dispersion_real
_atom_type_scat_dispersion_imag
_atom_type_scat_source
C C 0.0181 0.0091 'International Tables Vol C Tables 4.2.6.8 and 6.1.1.4'
H H 0.0000 0.0000 'International Tables Vol C Tables 4.2.6.8 and 6.1.1.4'
Cl Cl 0.3639 0.7018 'International Tables Vol C Tables 4.2.6.8 and 6.1.1.4'
N N 0.0311 0.0180 'International Tables Vol C Tables 4.2.6.8 and 6.1.1.4'
Sn Sn 0.0259 5.4591 'International Tables Vol C Tables 4.2.6.8 and 6.1.1.4'

loop_
_geom_angle_atom_site_label_1
_geom_angle_atom_site_label_2
_geom_angle_atom_site_label_3
_geom_angle
_geom_angle_site_symmetry_1
_geom_angle_site_symmetry_3
C19 Sn C13 174.32(7) . .
C19 Sn N1 88.13(6) . .
C13 Sn N1 87.20(6) . .
C19 Sn N2 91.00(6) . .
C13 Sn N2 84.40(6) . .
N1 Sn N2 70.49(5) . .
C19 Sn Cl1 92.94(5) . .
C13 Sn Cl1 90.39(5) . .
N1 Sn Cl1 91.27(4) . .
N2 Sn Cl1 161.21(4) . .
C19 Sn Cl2 90.71(5) . .
C13 Sn Cl2 92.85(5) . .
N1 Sn Cl2 163.51(4) . .
N2 Sn Cl2 93.09(4) . .
Cl1 Sn Cl2 105.214(15) . .
C1 N1 C12 118.86(16) . .
C1 N1 Sn 124.93(13) . .
C12 N1 Sn 116.17(12) . .
C10 N2 C11 118.73(16) . .
C10 N2 Sn 125.02(12) . .
C11 N2 Sn 115.65(11) . .
N1 C1 C2 122.21(18) . .
N1 C1 H1 118.9 . .
C2 C1 H1 118.9 . .
C3 C2 C1 119.46(18) . .
C3 C2 H2 120.3 . .
C1 C2 H2 120.3 . .
C2 C3 C4 119.81(18) . .
C2 C3 H3 120.1 . .
C4 C3 H3 120.1 . .
C12 C4 C3 117.34(17) . .
C12 C4 C5 119.38(17) . .
C3 C4 C5 123.27(18) . .
C6 C5 C4 121.10(18) . .
C6 C5 H5 119.4 . .
C4 C5 H5 119.4 . .
C5 C6 C7 120.83(18) . .
C5 C6 H6 119.6 . .
C7 C6 H6 119.6 . .
C11 C7 C8 117.28(17) . .
C11 C7 C6 119.55(17) . .
C8 C7 C6 123.16(17) . .
C9 C8 C7 120.16(17) . .
C9 C8 H8 119.9 . .
C7 C8 H8 119.9 . .
C8 C9 C10 118.72(17) . .
C8 C9 H9 120.6 . .
C10 C9 H9 120.6 . .
N2 C10 C9 122.89(17) . .
N2 C10 H10 118.6 . .
C9 C10 H10 118.6 . .
N2 C11 C7 122.21(16) . .
N2 C11 C12 118.29(16) . .
C7 C11 C12 119.48(16) . .
N1 C12 C4 122.25(17) . .
N1 C12 C11 118.15(16) . .
C4 C12 C11 119.58(17) . .
C18 C13 C14 118.87(16) . .
C18 C13 Sn 121.70(13) . .
C14 C13 Sn 119.39(13) . .
C15 C14 C13 121.22(17) . .
C15 C14 H14 119.4 . .
C13 C14 H14 119.4 . .
C16 C15 C14 118.62(17) . .
C16 C15 H15 120.7 . .
C14 C15 H15 120.7 . .
C15 C16 C17 121.86(16) . .
C15 C16 Cl3 118.05(14) . .
C17 C16 Cl3 120.06(14) . .
C16 C17 C18 118.59(16) . .
C16 C17 H17 120.7 . .
C18 C17 H17 120.7 . .
C13 C18 C17 120.80(16) . .
C13 C18 H18 119.6 . .
C17 C18 H18 119.6 . .
C24 C19 C20 118.88(16) . .
C24 C19 Sn 121.86(13) . .
C20 C19 Sn 119.26(13) . .
C21 C20 C19 120.81(17) . .
C21 C20 H20 119.6 . .
C19 C20 H20 119.6 . .
C22 C21 C20 118.76(16) . .
C22 C21 H21 120.6 . .
C20 C21 H21 120.6 . .
C23 C22 C21 121.97(16) . .
C23 C22 Cl4 118.73(14) . .
C21 C22 Cl4 119.30(14) . .
C22 C23 C24 118.36(17) . .
C22 C23 H23 120.8 . .
C24 C23 H23 120.8 . .
C19 C24 C23 121.18(16) . .
C19 C24 H24 119.4 . .
C23 C24 H24 119.4 . .

loop_
_geom_bond_atom_site_label_1
_geom_bond_atom_site_label_2
_geom_bond_distance
_geom_bond_site_symmetry_2
Sn C19 2.1401(17) .
Sn C13 2.1459(17) .
Sn N1 2.3611(15) .
Sn N2 2.3659(15) .
Sn Cl1 2.4934(4) .
Sn Cl2 2.4960(4) .
Cl3 C16 1.7429(17) .
Cl4 C22 1.7402(17) .
N1 C1 1.332(2) .
N1 C12 1.361(2) .
N2 C10 1.327(2) .
N2 C11 1.364(2) .
C1 C2 1.401(3) .
C1 H1 0.9500 .
C2 C3 1.371(3) .
C2 H2 0.9500 .
C3 C4 1.405(3) .
C3 H3 0.9500 .
C4 C12 1.412(3) .
C4 C5 1.433(3) .
C5 C6 1.352(3) .
C5 H5 0.9500 .
C6 C7 1.438(3) .
C6 H6 0.9500 .
C7 C11 1.408(3) .
C7 C8 1.404(3) .
C8 C9 1.375(3) .
C8 H8 0.9500 .
C9 C10 1.397(3) .
C9 H9 0.9500 .
C10 H10 0.9500 .
C11 C12 1.438(3) .
C13 C18 1.392(3) .
C13 C14 1.392(3) .
C14 C15 1.383(3) .
C14 H14 0.9500 .
C15 C16 1.383(3) .
C15 H15 0.9500 .
C16 C17 1.385(3) .
C17 C18 1.391(2) .
C17 H17 0.9500 .
C18 H18 0.9500 .
C19 C24 1.388(3) .
C19 C20 1.401(2) .
C20 C21 1.389(3) .
C20 H20 0.9500 .
C21 C22 1.385(3) .
C21 H21 0.9500 .
C22 C23 1.386(3) .
C23 C24 1.397(3) .
C23 H23 0.9500 .
C24 H24 0.9500 .

loop_
_geom_torsion_atom_site_label_1
_geom_torsion_atom_site_label_2
_geom_torsion_atom_site_label_3
_geom_torsion_atom_site_label_4
_geom_torsion
_geom_torsion_site_symmetry_1
_geom_torsion_site_symmetry_2
_geom_torsion_site_symmetry_3
_geom_torsion_site_symmetry_4
C12 N1 C1 C2 1.4(3) . . . .
Sn N1 C1 C2 -176.34(14) . . . .
N1 C1 C2 C3 0.4(3) . . . .
C1 C2 C3 C4 -0.5(3) . . . .
C2 C3 C4 C12 -1.0(3) . . . .
C2 C3 C4 C5 179.89(19) . . . .
C12 C4 C5 C6 -1.1(3) . . . .
C3 C4 C5 C6 177.97(19) . . . .
C4 C5 C6 C7 -1.3(3) . . . .
C5 C6 C7 C11 1.7(3) . . . .
C5 C6 C7 C8 -177.05(18) . . . .
C11 C7 C8 C9 -1.3(3) . . . .
C6 C7 C8 C9 177.44(17) . . . .
C7 C8 C9 C10 1.0(3) . . . .
C11 N2 C10 C9 -1.1(2) . . . .
Sn N2 C10 C9 169.61(13) . . . .
C8 C9 C10 N2 0.3(3) . . . .
C10 N2 C11 C7 0.7(2) . . . .
Sn N2 C11 C7 -170.89(13) . . . .
C10 N2 C11 C12 -177.91(15) . . . .
Sn N2 C11 C12 10.51(19) . . . .
C8 C7 C11 N2 0.5(3) . . . .
C6 C7 C11 N2 -178.31(16) . . . .
C8 C7 C11 C12 179.10(16) . . . .
C6 C7 C11 C12 0.3(2) . . . .
C1 N1 C12 C4 -3.1(3) . . . .
Sn N1 C12 C4 174.86(13) . . . .
C1 N1 C12 C11 175.92(16) . . . .
Sn N1 C12 C11 -6.2(2) . . . .
C3 C4 C12 N1 2.9(3) . . . .
C5 C4 C12 N1 -178.01(17) . . . .
C3 C4 C12 C11 -176.08(16) . . . .
C5 C4 C12 C11 3.0(3) . . . .
N2 C11 C12 N1 -3.0(2) . . . .
C7 C11 C12 N1 178.38(16) . . . .
N2 C11 C12 C4 176.03(16) . . . .
C7 C11 C12 C4 -2.6(3) . . . .
C18 C13 C14 C15 -1.8(3) . . . .
Sn C13 C14 C15 175.99(15) . . . .
C13 C14 C15 C16 0.3(3) . . . .
C14 C15 C16 C17 1.6(3) . . . .
C14 C15 C16 Cl3 -176.30(15) . . . .
C15 C16 C17 C18 -2.0(3) . . . .
Cl3 C16 C17 C18 175.88(13) . . . .
C14 C13 C18 C17 1.4(3) . . . .
Sn C13 C18 C17 -176.35(13) . . . .
C16 C17 C18 C13 0.5(3) . . . .
C24 C19 C20 C21 1.7(3) . . . .
Sn C19 C20 C21 -177.79(13) . . . .
C19 C20 C21 C22 -1.0(3) . . . .
C20 C21 C22 C23 -0.7(3) . . . .
C20 C21 C22 Cl4 179.50(13) . . . .
C21 C22 C23 C24 1.6(3) . . . .
Cl4 C22 C23 C24 -178.55(13) . . . .
C20 C19 C24 C23 -0.7(3) . . . .
Sn C19 C24 C23 178.75(13) . . . .
C22 C23 C24 C19 -0.9(3) . . . .
